data_1517425
loop_
_publ_author_name
'Pal, Amlan K.'
'Serroni, Scolastica'
'Zaccheroni, Nelsi'
'Campagna, Sebastiano'
'Hanan, Garry S.'

_publ_section_title
;
 Near infra-red emitting Ru(ii) complexes of tridentate ligands:
 electrochemical and photophysical consequences of a strong donor ligand
 with large bite angles
;
_journal_issue 12
_journal_name_full 'Chem. Sci.'
_journal_page_first 4800
_journal_paper_doi 10.1039/C4SC01604A
_journal_volume 5
_journal_year 2014
_chemical_formula_moiety 'C38 H39 Br N12 Ru, 2(F6 P), C3 H6 O'
_chemical_formula_sum 'C41 H45 Br F12 N12 O P2 Ru'
_chemical_formula_weight 1192.81
_chemical_name_systematic
; 
 ? 
;
_space_group_IT_number 14
_symmetry_cell_setting monoclinic
_symmetry_space_group_name_Hall '-P 2yn'
_symmetry_space_group_name_H-M 'P 1 21/n 1'
_atom_sites_solution_hydrogens geom
_atom_sites_solution_primary direct
_atom_sites_solution_secondary difmap
_audit_creation_method SHELXL-97
_cell_angle_alpha 90.00
_cell_angle_beta 96.705(2)
_cell_angle_gamma 90.00
_cell_formula_units_Z 4
_cell_length_a 8.5505(3)
_cell_length_b 44.2040(14)
_cell_length_c 12.3222(4)
_cell_measurement_reflns_used 9945
_cell_measurement_temperature 100(2)
_cell_measurement_theta_max 71.17
_cell_measurement_theta_min 3.75
_cell_volume 4625.5(3)
_computing_cell_refinement 'Bruker SAINT'
_computing_data_collection 'Bruker APEX2'
_computing_data_reduction 'Bruker SAINT'
_computing_molecular_graphics 'Bruker SHELXTL'
_computing_publication_material 'Bruker SHELXTL'
_computing_structure_refinement 'SHELXL-97 (Sheldrick, 2008)'
_computing_structure_solution 'SHELXS-97 (Sheldrick, 2008)'
_diffrn_ambient_temperature 100(2)
_diffrn_measured_fraction_theta_full 0.994
_diffrn_measured_fraction_theta_max 0.994
_diffrn_measurement_device_type 'Bruker APEX-II CCD'
_diffrn_measurement_method '\f and \w scans'
_diffrn_radiation_monochromator graphite
_diffrn_radiation_source 'fine-focus sealed tube'
_diffrn_radiation_type CuK\a
_diffrn_radiation_wavelength 1.54178
_diffrn_reflns_av_R_equivalents 0.1031
_diffrn_reflns_av_sigmaI/netI 0.0479
_diffrn_reflns_limit_h_max 10
_diffrn_reflns_limit_h_min -10
_diffrn_reflns_limit_k_max 53
_diffrn_reflns_limit_k_min -49
_diffrn_reflns_limit_l_max 15
_diffrn_reflns_limit_l_min -15
_diffrn_reflns_number 62112
_diffrn_reflns_theta_full 71.40
_diffrn_reflns_theta_max 71.40
_diffrn_reflns_theta_min 2.00
_exptl_absorpt_coefficient_mu 5.286
_exptl_absorpt_correction_T_max 0.8164
_exptl_absorpt_correction_T_min 0.5044
_exptl_absorpt_correction_type multi-scan
_exptl_absorpt_process_details 'SADABS (Sheldrick, 1997)'
_exptl_crystal_colour purple
_exptl_crystal_density_diffrn 1.713
_exptl_crystal_density_meas 1.713
_exptl_crystal_density_method 'not measured'
_exptl_crystal_description needle
_exptl_crystal_F_000 2400
_exptl_crystal_size_max 0.15
_exptl_crystal_size_mid 0.06
_exptl_crystal_size_min 0.04
_refine_diff_density_max 1.220
_refine_diff_density_min -0.664
_refine_diff_density_rms 0.117
_refine_ls_extinction_method none
_refine_ls_goodness_of_fit_ref 1.036
_refine_ls_hydrogen_treatment constr
_refine_ls_matrix_type full
_refine_ls_number_parameters 633
_refine_ls_number_reflns 8973
_refine_ls_number_restraints 0
_refine_ls_restrained_S_all 1.036
_refine_ls_R_factor_all 0.0564
_refine_ls_R_factor_gt 0.0457
_refine_ls_shift/su_max 0.001
_refine_ls_shift/su_mean 0.000
_refine_ls_structure_factor_coef Fsqd
_refine_ls_weighting_details 'calc w=1/[\s^2^(Fo^2^)+(0.0726P)^2^+6.2925P] where P=(Fo^2^+2Fc^2^)/3'
_refine_ls_weighting_scheme calc
_refine_ls_wR_factor_gt 0.1142
_refine_ls_wR_factor_ref 0.1239
_reflns_number_gt 7553
_reflns_number_total 8973
_reflns_threshold_expression >2sigma(I)
_cod_data_source_file c4sc01604a2.cif
_cod_data_source_block amln83_0m
_cod_depositor_comments
;
The following automatic conversions were performed:

'_symmetry_cell_setting' value 'Monoclinic' changed to 'monoclinic'
according to
/usr/data/users/saulius/crontab/automatic-downloads/rss-feeds/RSC/lib/dictionaries/cif_core.dic
dictionary named 'cif_core.dic' version 2.4.2 from 2011-04-26.

Automatic conversion script
Id: cif_fix_values 2281 2013-09-26 08:29:07Z andrius 

 Adding full bibliography for 1517422--1517426.cif.
;
_cod_original_sg_symbol_Hall -P2yn
_cod_original_sg_symbol_H-M P2(1)/n
_cod_database_code 1517425

loop_
_symmetry_equiv_pos_as_xyz
'x, y, z'
'-x+1/2, y+1/2, -z+1/2'
'-x, -y, -z'
'x-1/2, -y-1/2, z-1/2'

loop_
_atom_site_label
_atom_site_type_symbol
_atom_site_fract_x
_atom_site_fract_y
_atom_site_fract_z
_atom_site_U_iso_or_equiv
_atom_site_adp_type
_atom_site_occupancy
_atom_site_symmetry_multiplicity
_atom_site_calc_flag
_atom_site_refinement_flags
Br1 Br 1.53301(5) -0.048850(10) -0.20054(4) 0.04081(13) Uani 1 1 d .
Ru1 Ru 0.91260(3) 0.140440(5) 0.06508(2) 0.01773(9) Uani 1 1 d .
P1 P 0.27792(12) 0.09120(2) 0.49660(8) 0.0313(2) Uani 1 1 d .
P2 P 0.65568(12) 0.24488(2) 0.57057(8) 0.0267(2) Uani 1 1 d .
F1 F 0.2574(4) 0.05908(6) 0.4394(2) 0.0515(7) Uani 1 1 d .
F2 F 0.1112(3) 0.08718(7) 0.5419(2) 0.0522(7) Uani 1 1 d .
F3 F 0.1926(3) 0.10697(6) 0.3885(2) 0.0427(6) Uani 1 1 d .
F4 F 0.2948(4) 0.12392(6) 0.5547(2) 0.0538(7) Uani 1 1 d .
F5 F 0.4451(3) 0.09592(8) 0.4531(3) 0.0575(8) Uani 1 1 d .
F6 F 0.3632(4) 0.07595(6) 0.6057(2) 0.0493(7) Uani 1 1 d .
F7 F 0.6124(4) 0.21058(6) 0.5923(3) 0.0575(8) Uani 1 1 d .
F8 F 0.5932(3) 0.24139(7) 0.4450(2) 0.0459(6) Uani 1 1 d .
F9 F 0.4855(4) 0.25500(8) 0.5936(3) 0.0661(9) Uani 1 1 d .
F10 F 0.7002(4) 0.27913(5) 0.5501(2) 0.0467(6) Uani 1 1 d .
F11 F 0.7238(4) 0.24850(7) 0.6964(2) 0.0593(8) Uani 1 1 d .
F12 F 0.8284(3) 0.23453(6) 0.5455(2) 0.0466(6) Uani 1 1 d .
O1 O 0.7475(6) 0.04432(11) 0.8144(3) 0.0726(12) Uani 1 1 d .
N1 N 0.9682(3) 0.15455(6) -0.0867(2) 0.0206(6) Uani 1 1 d .
N2 N 0.9968(3) 0.10382(6) 0.0105(2) 0.0211(6) Uani 1 1 d .
N3 N 1.0923(4) 0.07758(7) -0.1341(2) 0.0245(6) Uani 1 1 d .
N4 N 1.0716(4) 0.05285(6) 0.0374(3) 0.0242(6) Uani 1 1 d .
N5 N 0.8849(3) 0.11016(6) 0.1914(2) 0.0196(5) Uani 1 1 d .
N6 N 0.8164(3) 0.17919(6) 0.1241(2) 0.0206(6) Uani 1 1 d .
N7 N 0.6461(4) 0.18246(7) -0.0421(2) 0.0239(6) Uani 1 1 d .
N8 N 0.4912(4) 0.14734(7) -0.1478(3) 0.0311(7) Uani 1 1 d .
N9 N 0.6863(3) 0.13119(6) -0.0105(2) 0.0211(6) Uani 1 1 d .
N10 N 0.9973(4) 0.17549(6) 0.2848(2) 0.0221(6) Uani 1 1 d .
N11 N 1.2721(4) 0.17256(7) 0.3036(3) 0.0263(6) Uani 1 1 d .
N12 N 1.1250(3) 0.15550(6) 0.1429(2) 0.0196(6) Uani 1 1 d .
C1 C 1.0066(4) 0.13086(8) -0.1519(3) 0.0225(7) Uani 1 1 d .
C2 C 1.0192(5) 0.13428(9) -0.2617(3) 0.0277(7) Uani 1 1 d .
H2 H 1.0447 0.1175 -0.3045 0.033 Uiso 1 1 calc R
C3 C 0.9939(5) 0.16278(9) -0.3089(3) 0.0298(8) Uani 1 1 d .
H3 H 0.9950 0.1655 -0.3852 0.036 Uiso 1 1 calc R
C4 C 0.9672(4) 0.18704(8) -0.2425(3) 0.0278(8) Uani 1 1 d .
H4 H 0.9552 0.2068 -0.2724 0.033 Uiso 1 1 calc R
C5 C 0.9582(4) 0.18234(8) -0.1324(3) 0.0226(7) Uani 1 1 d .
H5 H 0.9445 0.1993 -0.0872 0.027 Uiso 1 1 calc R
C6 C 1.0340(4) 0.10211(8) -0.0927(3) 0.0226(7) Uani 1 1 d .
C7 C 1.1155(4) 0.05385(8) -0.0643(3) 0.0253(7) Uani 1 1 d .
C8 C 1.0116(4) 0.07821(8) 0.0716(3) 0.0217(7) Uani 1 1 d .
C9 C 0.9468(4) 0.08211(8) 0.1760(3) 0.0221(7) Uani 1 1 d .
C10 C 0.9401(5) 0.05852(8) 0.2501(3) 0.0266(7) Uani 1 1 d .
H10 H 0.9858 0.0394 0.2376 0.032 Uiso 1 1 calc R
C11 C 0.8654(5) 0.06343(9) 0.3425(3) 0.0300(8) Uani 1 1 d .
H11 H 0.8600 0.0478 0.3950 0.036 Uiso 1 1 calc R
C12 C 0.7988(5) 0.09142(9) 0.3568(3) 0.0287(8) Uani 1 1 d .
H12 H 0.7446 0.0951 0.4186 0.034 Uiso 1 1 calc R
C13 C 0.8111(4) 0.11396(8) 0.2816(3) 0.0227(7) Uani 1 1 d .
H13 H 0.7656 0.1331 0.2935 0.027 Uiso 1 1 calc R
C14 C 1.2023(5) 0.02762(8) -0.1017(3) 0.0275(8) Uani 1 1 d .
C15 C 1.2568(5) 0.02804(8) -0.2044(3) 0.0307(8) Uani 1 1 d .
H15 H 1.2273 0.0441 -0.2537 0.037 Uiso 1 1 calc R
C16 C 1.3540(5) 0.00505(9) -0.2346(3) 0.0327(8) Uani 1 1 d .
H16 H 1.3916 0.0052 -0.3042 0.039 Uiso 1 1 calc R
C17 C 1.3949(5) -0.01818(8) -0.1606(4) 0.0305(8) Uani 1 1 d .
C18 C 1.3389(5) -0.01939(8) -0.0602(3) 0.0306(8) Uani 1 1 d .
H18 H 1.3660 -0.0359 -0.0121 0.037 Uiso 1 1 calc R
C19 C 1.2426(5) 0.00363(8) -0.0301(3) 0.0274(7) Uani 1 1 d .
H19 H 1.2042 0.0031 0.0392 0.033 Uiso 1 1 calc R
C20 C 0.6913(4) 0.19267(7) 0.0653(3) 0.0228(7) Uani 1 1 d .
C21 C 0.6106(5) 0.21627(8) 0.1071(3) 0.0282(8) Uani 1 1 d .
H21 H 0.5208 0.2249 0.0658 0.034 Uiso 1 1 calc R
C22 C 0.6630(5) 0.22709(8) 0.2099(3) 0.0292(8) Uani 1 1 d .
H22 H 0.6093 0.2434 0.2398 0.035 Uiso 1 1 calc R
C23 C 0.7932(5) 0.21438(8) 0.2695(3) 0.0267(7) Uani 1 1 d .
H23 H 0.8309 0.2219 0.3399 0.032 Uiso 1 1 calc R
C24 C 0.8684(4) 0.19019(7) 0.2244(3) 0.0220(7) Uani 1 1 d .
C25 C 0.5955(5) 0.20548(8) -0.1261(3) 0.0292(8) Uani 1 1 d .
H25A H 0.6582 0.2033 -0.1883 0.035 Uiso 1 1 calc R
H25B H 0.6144 0.2260 -0.0948 0.035 Uiso 1 1 calc R
C26 C 0.4239(5) 0.20182(9) -0.1659(4) 0.0373(9) Uani 1 1 d .
H26A H 0.3903 0.2172 -0.2221 0.045 Uiso 1 1 calc R
H26B H 0.3598 0.2042 -0.1045 0.045 Uiso 1 1 calc R
C27 C 0.4030(6) 0.17026(10) -0.2141(4) 0.0456(11) Uani 1 1 d .
H27A H 0.2898 0.1649 -0.2220 0.055 Uiso 1 1 calc R
H27B H 0.4377 0.1703 -0.2880 0.055 Uiso 1 1 calc R
C28 C 0.4641(6) 0.11596(10) -0.1864(4) 0.0406(10) Uani 1 1 d .
H28A H 0.5440 0.1101 -0.2345 0.049 Uiso 1 1 calc R
H28B H 0.3585 0.1141 -0.2285 0.049 Uiso 1 1 calc R
C29 C 0.4759(5) 0.09515(10) -0.0852(4) 0.0410(10) Uani 1 1 d .
H29A H 0.3925 0.1003 -0.0390 0.049 Uiso 1 1 calc R
H29B H 0.4620 0.0738 -0.1082 0.049 Uiso 1 1 calc R
C30 C 0.6331(5) 0.09947(8) -0.0229(3) 0.0293(8) Uani 1 1 d .
H30A H 0.6316 0.0906 0.0508 0.035 Uiso 1 1 calc R
H30B H 0.7113 0.0880 -0.0597 0.035 Uiso 1 1 calc R
C31 C 0.6067(4) 0.15247(8) -0.0664(3) 0.0226(7) Uani 1 1 d .
C32 C 1.0169(5) 0.17883(8) 0.4043(3) 0.0260(7) Uani 1 1 d .
H32A H 1.0513 0.1594 0.4394 0.031 Uiso 1 1 calc R
H32B H 0.9157 0.1847 0.4298 0.031 Uiso 1 1 calc R
C33 C 1.1410(5) 0.20326(9) 0.4345(3) 0.0331(8) Uani 1 1 d .
H33A H 1.1110 0.2223 0.3950 0.040 Uiso 1 1 calc R
H33B H 1.1510 0.2074 0.5140 0.040 Uiso 1 1 calc R
C34 C 1.2945(5) 0.19145(9) 0.4022(3) 0.0344(9) Uani 1 1 d .
H34A H 1.3633 0.2088 0.3891 0.041 Uiso 1 1 calc R
H34B H 1.3483 0.1794 0.4632 0.041 Uiso 1 1 calc R
C35 C 1.4181(5) 0.15720(10) 0.2814(3) 0.0325(8) Uani 1 1 d .
H35A H 1.4609 0.1455 0.3468 0.039 Uiso 1 1 calc R
H35B H 1.4973 0.1726 0.2669 0.039 Uiso 1 1 calc R
C36 C 1.3905(4) 0.13610(9) 0.1847(3) 0.0285(8) Uani 1 1 d .
H36A H 1.3471 0.1166 0.2074 0.034 Uiso 1 1 calc R
H36B H 1.4911 0.1320 0.1550 0.034 Uiso 1 1 calc R
C37 C 1.2742(4) 0.15118(8) 0.0977(3) 0.0256(7) Uani 1 1 d .
H37A H 1.3161 0.1709 0.0767 0.031 Uiso 1 1 calc R
H37B H 1.2579 0.1383 0.0317 0.031 Uiso 1 1 calc R
C38 C 1.1354(4) 0.16758(7) 0.2402(3) 0.0213(7) Uani 1 1 d .
C39 C 0.7664(7) 0.06812(14) 0.6466(5) 0.0629(15) Uani 1 1 d .
H39A H 0.7589 0.0866 0.6895 0.094 Uiso 1 1 calc R
H39B H 0.6758 0.0669 0.5903 0.094 Uiso 1 1 calc R
H39C H 0.8638 0.0685 0.6119 0.094 Uiso 1 1 calc R
C40 C 0.7676(6) 0.04136(12) 0.7198(4) 0.0473(11) Uani 1 1 d .
C41 C 0.7958(13) 0.01132(16) 0.6728(9) 0.113(4) Uani 1 1 d .
H41A H 0.7920 -0.0043 0.7290 0.170 Uiso 1 1 calc R
H41B H 0.8995 0.0111 0.6464 0.170 Uiso 1 1 calc R
H41C H 0.7144 0.0072 0.6118 0.170 Uiso 1 1 calc R

loop_
_atom_site_aniso_label
_atom_site_aniso_U_11
_atom_site_aniso_U_22
_atom_site_aniso_U_33
_atom_site_aniso_U_23
_atom_site_aniso_U_13
_atom_site_aniso_U_12
Br1 0.0401(2) 0.0280(2) 0.0562(3) -0.00994(18) 0.0134(2) 0.00626(16)
Ru1 0.02162(14) 0.01414(14) 0.01766(14) -0.00059(8) 0.00326(9) 0.00092(8)
P1 0.0351(5) 0.0327(5) 0.0269(5) -0.0041(4) 0.0069(4) -0.0051(4)
P2 0.0322(5) 0.0211(4) 0.0274(5) -0.0010(3) 0.0053(4) -0.0018(3)
F1 0.071(2) 0.0369(14) 0.0458(16) -0.0127(12) 0.0039(14) 0.0019(13)
F2 0.0447(16) 0.0708(19) 0.0444(16) -0.0066(13) 0.0186(12) -0.0097(13)
F3 0.0458(15) 0.0462(14) 0.0351(13) 0.0039(11) 0.0006(11) -0.0033(11)
F4 0.068(2) 0.0384(14) 0.0521(17) -0.0110(12) -0.0043(14) -0.0074(13)
F5 0.0358(15) 0.078(2) 0.0604(19) 0.0154(16) 0.0124(13) -0.0010(13)
F6 0.0597(17) 0.0486(15) 0.0377(14) 0.0056(12) -0.0022(12) -0.0096(13)
F7 0.074(2) 0.0302(13) 0.066(2) 0.0075(13) 0.0002(16) -0.0195(13)
F8 0.0447(15) 0.0585(17) 0.0336(14) -0.0077(11) 0.0001(11) -0.0073(12)
F9 0.0481(18) 0.073(2) 0.084(2) -0.0101(18) 0.0339(17) 0.0079(15)
F10 0.0601(17) 0.0245(12) 0.0536(16) 0.0055(11) -0.0010(13) -0.0064(11)
F11 0.095(2) 0.0516(17) 0.0298(14) 0.0001(12) -0.0003(14) -0.0103(16)
F12 0.0325(13) 0.0459(15) 0.0605(18) -0.0113(12) 0.0012(12) 0.0020(11)
O1 0.087(3) 0.089(3) 0.044(2) 0.002(2) 0.019(2) -0.010(2)
N1 0.0236(14) 0.0174(13) 0.0204(14) -0.0002(10) 0.0014(11) 0.0009(10)
N2 0.0242(14) 0.0191(13) 0.0199(14) -0.0011(11) 0.0026(11) 0.0006(11)
N3 0.0315(16) 0.0192(14) 0.0230(15) -0.0016(11) 0.0045(12) 0.0004(11)
N4 0.0279(15) 0.0204(14) 0.0245(15) 0.0002(11) 0.0042(12) -0.0003(11)
N5 0.0221(14) 0.0197(13) 0.0172(13) 0.0009(10) 0.0027(11) -0.0024(10)
N6 0.0234(14) 0.0163(13) 0.0225(14) 0.0002(10) 0.0043(11) -0.0001(10)
N7 0.0311(16) 0.0197(14) 0.0206(14) 0.0032(11) 0.0017(12) 0.0021(11)
N8 0.0319(17) 0.0255(16) 0.0333(18) -0.0023(13) -0.0063(14) 0.0047(13)
N9 0.0223(14) 0.0191(13) 0.0210(14) -0.0027(11) -0.0008(11) -0.0016(11)
N10 0.0268(15) 0.0196(13) 0.0204(14) -0.0021(11) 0.0046(11) -0.0013(11)
N11 0.0296(16) 0.0247(15) 0.0242(15) -0.0031(12) 0.0021(12) -0.0028(12)
N12 0.0211(14) 0.0172(13) 0.0211(14) -0.0017(10) 0.0047(11) 0.0005(10)
C1 0.0263(17) 0.0200(16) 0.0213(17) -0.0002(13) 0.0029(13) 0.0005(13)
C2 0.034(2) 0.0272(18) 0.0224(18) -0.0018(14) 0.0059(15) -0.0001(15)
C3 0.035(2) 0.035(2) 0.0197(17) 0.0058(14) 0.0057(15) 0.0021(15)
C4 0.0280(18) 0.0241(17) 0.031(2) 0.0093(14) 0.0036(15) 0.0003(14)
C5 0.0206(16) 0.0197(16) 0.0277(18) 0.0015(13) 0.0034(13) 0.0002(12)
C6 0.0257(17) 0.0208(16) 0.0213(17) -0.0026(13) 0.0022(13) -0.0012(13)
C7 0.0286(18) 0.0209(17) 0.0266(18) -0.0021(13) 0.0044(14) 0.0004(13)
C8 0.0216(16) 0.0196(16) 0.0234(17) 0.0010(13) 0.0000(13) -0.0011(12)
C9 0.0227(16) 0.0205(16) 0.0231(17) -0.0002(13) 0.0025(13) -0.0013(13)
C10 0.034(2) 0.0193(16) 0.0266(18) 0.0016(13) 0.0032(15) -0.0017(14)
C11 0.039(2) 0.0253(18) 0.0262(19) 0.0070(14) 0.0060(16) -0.0032(15)
C12 0.0312(19) 0.0334(19) 0.0224(18) -0.0006(14) 0.0067(15) -0.0043(15)
C13 0.0229(16) 0.0233(17) 0.0223(17) -0.0029(13) 0.0041(13) -0.0005(13)
C14 0.0295(19) 0.0187(16) 0.035(2) -0.0056(14) 0.0062(15) -0.0010(14)
C15 0.040(2) 0.0213(17) 0.032(2) -0.0021(14) 0.0077(16) 0.0013(15)
C16 0.038(2) 0.0284(19) 0.034(2) -0.0058(15) 0.0120(17) 0.0004(16)
C17 0.0291(19) 0.0191(17) 0.044(2) -0.0114(15) 0.0075(16) 0.0030(14)
C18 0.035(2) 0.0175(16) 0.039(2) -0.0037(15) 0.0041(17) 0.0003(14)
C19 0.0311(19) 0.0206(17) 0.0313(19) -0.0005(14) 0.0071(15) -0.0027(14)
C20 0.0272(18) 0.0167(15) 0.0247(17) 0.0016(13) 0.0034(14) -0.0014(13)
C21 0.0285(19) 0.0208(17) 0.036(2) 0.0029(14) 0.0042(15) 0.0045(14)
C22 0.034(2) 0.0211(17) 0.034(2) -0.0049(14) 0.0109(16) 0.0049(14)
C23 0.0327(19) 0.0236(17) 0.0246(18) -0.0038(14) 0.0071(15) 0.0000(14)
C24 0.0272(17) 0.0185(15) 0.0212(16) 0.0000(12) 0.0072(13) -0.0017(13)
C25 0.033(2) 0.0259(18) 0.0283(19) 0.0073(14) 0.0026(15) 0.0038(14)
C26 0.031(2) 0.032(2) 0.047(3) 0.0110(18) -0.0002(18) 0.0082(16)
C27 0.041(2) 0.036(2) 0.054(3) 0.005(2) -0.020(2) 0.0032(18)
C28 0.041(2) 0.034(2) 0.043(2) -0.0146(18) -0.0109(19) 0.0040(18)
C29 0.038(2) 0.034(2) 0.051(3) -0.0089(19) 0.003(2) -0.0022(17)
C30 0.035(2) 0.0193(17) 0.034(2) -0.0023(14) 0.0055(16) -0.0042(14)
C31 0.0232(17) 0.0231(17) 0.0221(17) -0.0012(13) 0.0056(13) -0.0002(13)
C32 0.035(2) 0.0235(17) 0.0191(17) -0.0037(13) 0.0028(14) -0.0017(14)
C33 0.043(2) 0.030(2) 0.0263(19) -0.0087(15) 0.0018(16) -0.0049(16)
C34 0.037(2) 0.035(2) 0.030(2) -0.0083(16) -0.0009(16) -0.0114(16)
C35 0.0240(18) 0.041(2) 0.033(2) 0.0014(17) 0.0061(15) -0.0004(15)
C36 0.0220(17) 0.0314(19) 0.033(2) 0.0022(15) 0.0054(15) 0.0030(14)
C37 0.0255(18) 0.0234(17) 0.0286(18) 0.0003(14) 0.0066(14) -0.0007(13)
C38 0.0248(17) 0.0157(15) 0.0231(17) 0.0038(12) 0.0021(13) -0.0019(12)
C39 0.058(3) 0.064(4) 0.070(4) 0.016(3) 0.022(3) 0.004(3)
C40 0.047(3) 0.049(3) 0.046(3) 0.000(2) 0.009(2) -0.002(2)
C41 0.141(8) 0.051(4) 0.162(10) -0.012(5) 0.080(7) 0.000(4)

loop_
_atom_type_symbol
_atom_type_description
_atom_type_scat_dispersion_real
_atom_type_scat_dispersion_imag
_atom_type_scat_source
C C 0.0181 0.0091 'International Tables Vol C Tables 4.2.6.8 and 6.1.1.4'
H H 0.0000 0.0000 'International Tables Vol C Tables 4.2.6.8 and 6.1.1.4'
N N 0.0311 0.0180 'International Tables Vol C Tables 4.2.6.8 and 6.1.1.4'
O O 0.0492 0.0322 'International Tables Vol C Tables 4.2.6.8 and 6.1.1.4'
F F 0.0727 0.0534 'International Tables Vol C Tables 4.2.6.8 and 6.1.1.4'
P P 0.2955 0.4335 'International Tables Vol C Tables 4.2.6.8 and 6.1.1.4'
Br Br -0.6763 1.2805 'International Tables Vol C Tables 4.2.6.8 and 6.1.1.4'
Ru Ru 0.0552 3.2960 'International Tables Vol C Tables 4.2.6.8 and 6.1.1.4'

loop_
_geom_angle_atom_site_label_1
_geom_angle_atom_site_label_2
_geom_angle_atom_site_label_3
_geom_angle
N2 Ru1 N12 95.11(12)
N2 Ru1 N6 178.44(12)
N12 Ru1 N6 86.20(11)
N2 Ru1 N1 78.67(11)
N12 Ru1 N1 92.28(11)
N6 Ru1 N1 102.14(11)
N2 Ru1 N9 92.53(12)
N12 Ru1 N9 172.14(11)
N6 Ru1 N9 86.18(11)
N1 Ru1 N9 87.42(11)
N2 Ru1 N5 78.53(11)
N12 Ru1 N5 91.74(11)
N6 Ru1 N5 100.61(11)
N1 Ru1 N5 157.11(11)
N9 Ru1 N5 91.57(11)
F1 P1 F5 91.43(18)
F1 P1 F2 89.91(17)
F5 P1 F2 178.64(19)
F1 P1 F6 90.69(16)
F5 P1 F6 89.93(17)
F2 P1 F6 89.87(17)
F1 P1 F3 90.23(16)
F5 P1 F3 90.16(16)
F2 P1 F3 90.02(16)
F6 P1 F3 179.08(16)
F1 P1 F4 178.76(18)
F5 P1 F4 89.70(18)
F2 P1 F4 88.96(17)
F6 P1 F4 89.81(16)
F3 P1 F4 89.28(16)
F9 P2 F8 89.47(18)
F9 P2 F10 90.10(18)
F8 P2 F10 89.87(16)
F9 P2 F7 90.13(19)
F8 P2 F7 90.72(17)
F10 P2 F7 179.37(18)
F9 P2 F11 92.1(2)
F8 P2 F11 178.35(18)
F10 P2 F11 89.52(16)
F7 P2 F11 89.88(17)
F9 P2 F12 179.3(2)
F8 P2 F12 89.84(15)
F10 P2 F12 89.89(16)
F7 P2 F12 89.88(17)
F11 P2 F12 88.63(18)
C5 N1 C1 117.1(3)
C5 N1 Ru1 129.6(2)
C1 N1 Ru1 113.0(2)
C6 N2 C8 117.4(3)
C6 N2 Ru1 121.0(2)
C8 N2 Ru1 121.5(2)
C6 N3 C7 115.1(3)
C8 N4 C7 115.3(3)
C13 N5 C9 116.9(3)
C13 N5 Ru1 129.7(2)
C9 N5 Ru1 113.4(2)
C24 N6 C20 119.0(3)
C24 N6 Ru1 121.1(2)
C20 N6 Ru1 119.7(2)
C31 N7 C20 122.7(3)
C31 N7 C25 117.4(3)
C20 N7 C25 117.6(3)
C31 N8 C27 126.1(3)
C31 N8 C28 118.3(3)
C27 N8 C28 114.9(3)
C31 N9 C30 119.5(3)
C31 N9 Ru1 119.5(2)
C30 N9 Ru1 119.4(2)
C38 N10 C24 123.2(3)
C38 N10 C32 114.5(3)
C24 N10 C32 118.1(3)
C38 N11 C34 126.4(3)
C38 N11 C35 120.9(3)
C34 N11 C35 112.6(3)
C38 N12 C37 115.7(3)
C38 N12 Ru1 121.4(2)
C37 N12 Ru1 122.7(2)
C2 C1 N1 122.6(3)
C2 C1 C6 123.7(3)
N1 C1 C6 113.7(3)
C1 C2 C3 118.9(3)
C1 C2 H2 120.6
C3 C2 H2 120.6
C4 C3 C2 118.8(3)
C4 C3 H3 120.6
C2 C3 H3 120.6
C3 C4 C5 119.7(3)
C3 C4 H4 120.2
C5 C4 H4 120.2
N1 C5 C4 122.5(3)
N1 C5 H5 118.7
C4 C5 H5 118.7
N3 C6 N2 123.4(3)
N3 C6 C1 124.3(3)
N2 C6 C1 112.2(3)
N4 C7 N3 125.3(3)
N4 C7 C14 117.9(3)
N3 C7 C14 116.7(3)
N4 C8 N2 123.0(3)
N4 C8 C9 125.3(3)
N2 C8 C9 111.6(3)
N5 C9 C10 122.8(3)
N5 C9 C8 114.8(3)
C10 C9 C8 122.3(3)
C11 C10 C9 118.7(3)
C11 C10 H10 120.7
C9 C10 H10 120.7
C10 C11 C12 118.8(3)
C10 C11 H11 120.6
C12 C11 H11 120.6
C13 C12 C11 119.9(3)
C13 C12 H12 120.0
C11 C12 H12 120.0
N5 C13 C12 123.0(3)
N5 C13 H13 118.5
C12 C13 H13 118.5
C19 C14 C15 119.9(3)
C19 C14 C7 119.6(3)
C15 C14 C7 120.3(3)
C16 C15 C14 120.3(4)
C16 C15 H15 119.8
C14 C15 H15 119.8
C17 C16 C15 118.4(4)
C17 C16 H16 120.8
C15 C16 H16 120.8
C18 C17 C16 122.0(3)
C18 C17 Br1 119.7(3)
C16 C17 Br1 118.3(3)
C17 C18 C19 119.4(4)
C17 C18 H18 120.3
C19 C18 H18 120.3
C18 C19 C14 119.9(4)
C18 C19 H19 120.1
C14 C19 H19 120.1
N6 C20 C21 121.9(3)
N6 C20 N7 118.3(3)
C21 C20 N7 119.8(3)
C22 C21 C20 118.8(4)
C22 C21 H21 120.6
C20 C21 H21 120.6
C21 C22 C23 120.2(3)
C21 C22 H22 119.9
C23 C22 H22 119.9
C22 C23 C24 118.7(3)
C22 C23 H23 120.6
C24 C23 H23 120.6
N6 C24 C23 121.4(3)
N6 C24 N10 117.9(3)
C23 C24 N10 120.6(3)
N7 C25 C26 110.4(3)
N7 C25 H25A 109.6
C26 C25 H25A 109.6
N7 C25 H25B 109.6
C26 C25 H25B 109.6
H25A C25 H25B 108.1
C25 C26 C27 107.0(3)
C25 C26 H26A 110.3
C27 C26 H26A 110.3
C25 C26 H26B 110.3
C27 C26 H26B 110.3
H26A C26 H26B 108.6
N8 C27 C26 113.0(4)
N8 C27 H27A 109.0
C26 C27 H27A 109.0
N8 C27 H27B 109.0
C26 C27 H27B 109.0
H27A C27 H27B 107.8
N8 C28 C29 107.9(3)
N8 C28 H28A 110.1
C29 C28 H28A 110.1
N8 C28 H28B 110.1
C29 C28 H28B 110.1
H28A C28 H28B 108.4
C30 C29 C28 108.2(4)
C30 C29 H29A 110.1
C28 C29 H29A 110.1
C30 C29 H29B 110.1
C28 C29 H29B 110.1
H29A C29 H29B 108.4
N9 C30 C29 115.2(3)
N9 C30 H30A 108.5
C29 C30 H30A 108.5
N9 C30 H30B 108.5
C29 C30 H30B 108.5
H30A C30 H30B 107.5
N9 C31 N8 124.3(3)
N9 C31 N7 118.2(3)
N8 C31 N7 117.4(3)
N10 C32 C33 108.0(3)
N10 C32 H32A 110.1
C33 C32 H32A 110.1
N10 C32 H32B 110.1
C33 C32 H32B 110.1
H32A C32 H32B 108.4
C34 C33 C32 106.9(3)
C34 C33 H33A 110.3
C32 C33 H33A 110.3
C34 C33 H33B 110.3
C32 C33 H33B 110.3
H33A C33 H33B 108.6
N11 C34 C33 112.5(3)
N11 C34 H34A 109.1
C33 C34 H34A 109.1
N11 C34 H34B 109.1
C33 C34 H34B 109.1
H34A C34 H34B 107.8
N11 C35 C36 111.9(3)
N11 C35 H35A 109.2
C36 C35 H35A 109.2
N11 C35 H35B 109.2
C36 C35 H35B 109.2
H35A C35 H35B 107.9
C35 C36 C37 108.2(3)
C35 C36 H36A 110.1
C37 C36 H36A 110.1
C35 C36 H36B 110.1
C37 C36 H36B 110.1
H36A C36 H36B 108.4
N12 C37 C36 108.3(3)
N12 C37 H37A 110.0
C36 C37 H37A 110.0
N12 C37 H37B 110.0
C36 C37 H37B 110.0
H37A C37 H37B 108.4
N12 C38 N11 124.1(3)
N12 C38 N10 119.4(3)
N11 C38 N10 116.4(3)
C40 C39 H39A 109.5
C40 C39 H39B 109.5
H39A C39 H39B 109.5
C40 C39 H39C 109.5
H39A C39 H39C 109.5
H39B C39 H39C 109.5
O1 C40 C41 121.6(6)
O1 C40 C39 120.6(5)
C41 C40 C39 117.8(6)
C40 C41 H41A 109.5
C40 C41 H41B 109.5
H41A C41 H41B 109.5
C40 C41 H41C 109.5
H41A C41 H41C 109.5
H41B C41 H41C 109.5

loop_
_geom_bond_atom_site_label_1
_geom_bond_atom_site_label_2
_geom_bond_distance
Br1 C17 1.900(4)
Ru1 N2 1.925(3)
Ru1 N12 2.063(3)
Ru1 N6 2.069(3)
Ru1 N1 2.079(3)
Ru1 N9 2.087(3)
Ru1 N5 2.088(3)
P1 F1 1.586(3)
P1 F5 1.598(3)
P1 F2 1.600(3)
P1 F6 1.601(3)
P1 F3 1.602(3)
P1 F4 1.613(3)
P2 F9 1.580(3)
P2 F8 1.585(3)
P2 F10 1.588(2)
P2 F7 1.591(3)
P2 F11 1.599(3)
P2 F12 1.610(3)
O1 C40 1.205(7)
N1 C5 1.350(4)
N1 C1 1.382(4)
N2 C6 1.349(5)
N2 C8 1.358(4)
N3 C6 1.321(5)
N3 C7 1.356(5)
N4 C8 1.322(5)
N4 C7 1.351(5)
N5 C13 1.351(4)
N5 C9 1.370(4)
N6 C24 1.354(5)
N6 C20 1.358(5)
N7 C31 1.392(5)
N7 C20 1.409(5)
N7 C25 1.480(4)
N8 C31 1.342(5)
N8 C27 1.456(5)
N8 C28 1.476(5)
N9 C31 1.309(5)
N9 C30 1.477(4)
N10 C38 1.404(5)
N10 C24 1.414(5)
N10 C32 1.470(4)
N11 C38 1.346(5)
N11 C34 1.469(5)
N11 C35 1.474(5)
N12 C38 1.306(5)
N12 C37 1.463(4)
C1 C2 1.378(5)
C1 C6 1.470(5)
C2 C3 1.394(5)
C2 H2 0.9500
C3 C4 1.383(6)
C3 H3 0.9500
C4 C5 1.384(5)
C4 H4 0.9500
C5 H5 0.9500
C7 C14 1.479(5)
C8 C9 1.469(5)
C9 C10 1.391(5)
C10 C11 1.386(5)
C10 H10 0.9500
C11 C12 1.382(6)
C11 H11 0.9500
C12 C13 1.373(5)
C12 H12 0.9500
C13 H13 0.9500
C14 C19 1.397(5)
C14 C15 1.398(5)
C15 C16 1.391(5)
C15 H15 0.9500
C16 C17 1.390(6)
C16 H16 0.9500
C17 C18 1.379(6)
C18 C19 1.386(5)
C18 H18 0.9500
C19 H19 0.9500
C20 C21 1.383(5)
C21 C22 1.379(6)
C21 H21 0.9500
C22 C23 1.380(6)
C22 H22 0.9500
C23 C24 1.396(5)
C23 H23 0.9500
C25 C26 1.500(6)
C25 H25A 0.9900
C25 H25B 0.9900
C26 C27 1.519(6)
C26 H26A 0.9900
C26 H26B 0.9900
C27 H27A 0.9900
C27 H27B 0.9900
C28 C29 1.544(7)
C28 H28A 0.9900
C28 H28B 0.9900
C29 C30 1.481(6)
C29 H29A 0.9900
C29 H29B 0.9900
C30 H30A 0.9900
C30 H30B 0.9900
C32 C33 1.529(5)
C32 H32A 0.9900
C32 H32B 0.9900
C33 C34 1.508(6)
C33 H33A 0.9900
C33 H33B 0.9900
C34 H34A 0.9900
C34 H34B 0.9900
C35 C36 1.510(6)
C35 H35A 0.9900
C35 H35B 0.9900
C36 C37 1.528(5)
C36 H36A 0.9900
C36 H36B 0.9900
C37 H37A 0.9900
C37 H37B 0.9900
C39 C40 1.487(7)
C39 H39A 0.9800
C39 H39B 0.9800
C39 H39C 0.9800
C40 C41 1.480(9)
C41 H41A 0.9800
C41 H41B 0.9800
C41 H41C 0.9800

loop_
_geom_torsion_atom_site_label_1
_geom_torsion_atom_site_label_2
_geom_torsion_atom_site_label_3
_geom_torsion_atom_site_label_4
_geom_torsion
N2 Ru1 N1 C5 -176.1(3)
N12 Ru1 N1 C5 -81.3(3)
N6 Ru1 N1 C5 5.3(3)
N9 Ru1 N1 C5 90.8(3)
N5 Ru1 N1 C5 178.7(3)
N2 Ru1 N1 C1 10.6(2)
N12 Ru1 N1 C1 105.3(2)
N6 Ru1 N1 C1 -168.1(2)
N9 Ru1 N1 C1 -82.5(2)
N5 Ru1 N1 C1 5.4(4)
N12 Ru1 N2 C6 -98.0(3)
N1 Ru1 N2 C6 -6.7(3)
N9 Ru1 N2 C6 80.2(3)
N5 Ru1 N2 C6 171.3(3)
N12 Ru1 N2 C8 86.3(3)
N1 Ru1 N2 C8 177.6(3)
N9 Ru1 N2 C8 -95.6(3)
N5 Ru1 N2 C8 -4.5(3)
N2 Ru1 N5 C13 -173.0(3)
N12 Ru1 N5 C13 92.2(3)
N6 Ru1 N5 C13 5.7(3)
N1 Ru1 N5 C13 -167.8(3)
N9 Ru1 N5 C13 -80.7(3)
N2 Ru1 N5 C9 4.2(2)
N12 Ru1 N5 C9 -90.7(2)
N6 Ru1 N5 C9 -177.2(2)
N1 Ru1 N5 C9 9.4(4)
N9 Ru1 N5 C9 96.4(2)
N12 Ru1 N6 C24 -36.9(3)
N1 Ru1 N6 C24 -128.4(3)
N9 Ru1 N6 C24 145.1(3)
N5 Ru1 N6 C24 54.2(3)
N12 Ru1 N6 C20 148.1(3)
N1 Ru1 N6 C20 56.6(3)
N9 Ru1 N6 C20 -30.0(3)
N5 Ru1 N6 C20 -120.9(3)
N2 Ru1 N9 C31 -132.8(3)
N6 Ru1 N9 C31 48.1(3)
N1 Ru1 N9 C31 -54.3(3)
N5 Ru1 N9 C31 148.6(3)
N2 Ru1 N9 C30 32.6(3)
N6 Ru1 N9 C30 -146.5(3)
N1 Ru1 N9 C30 111.2(3)
N5 Ru1 N9 C30 -46.0(3)
N2 Ru1 N12 C38 -137.8(3)
N6 Ru1 N12 C38 41.3(3)
N1 Ru1 N12 C38 143.3(3)
N5 Ru1 N12 C38 -59.2(3)
N2 Ru1 N12 C37 37.0(3)
N6 Ru1 N12 C37 -143.8(3)
N1 Ru1 N12 C37 -41.8(3)
N5 Ru1 N12 C37 115.6(3)
C5 N1 C1 C2 -6.4(5)
Ru1 N1 C1 C2 167.8(3)
C5 N1 C1 C6 173.0(3)
Ru1 N1 C1 C6 -12.8(4)
N1 C1 C2 C3 0.7(6)
C6 C1 C2 C3 -178.6(4)
C1 C2 C3 C4 4.2(6)
C2 C3 C4 C5 -3.3(6)
C1 N1 C5 C4 7.4(5)
Ru1 N1 C5 C4 -165.7(3)
C3 C4 C5 N1 -2.7(6)
C7 N3 C6 N2 -1.1(5)
C7 N3 C6 C1 176.9(3)
C8 N2 C6 N3 -4.2(5)
Ru1 N2 C6 N3 179.9(3)
C8 N2 C6 C1 177.5(3)
Ru1 N2 C6 C1 1.6(4)
C2 C1 C6 N3 8.9(6)
N1 C1 C6 N3 -170.5(3)
C2 C1 C6 N2 -172.8(3)
N1 C1 C6 N2 7.8(4)
C8 N4 C7 N3 -4.9(5)
C8 N4 C7 C14 172.2(3)
C6 N3 C7 N4 6.0(5)
C6 N3 C7 C14 -171.1(3)
C7 N4 C8 N2 -1.1(5)
C7 N4 C8 C9 176.0(3)
C6 N2 C8 N4 5.4(5)
Ru1 N2 C8 N4 -178.7(3)
C6 N2 C8 C9 -172.1(3)
Ru1 N2 C8 C9 3.8(4)
C13 N5 C9 C10 -2.0(5)
Ru1 N5 C9 C10 -179.6(3)
C13 N5 C9 C8 174.1(3)
Ru1 N5 C9 C8 -3.5(4)
N4 C8 C9 N5 -177.3(3)
N2 C8 C9 N5 0.1(4)
N4 C8 C9 C10 -1.2(6)
N2 C8 C9 C10 176.2(3)
N5 C9 C10 C11 1.1(6)
C8 C9 C10 C11 -174.7(3)
C9 C10 C11 C12 0.8(6)
C10 C11 C12 C13 -1.7(6)
C9 N5 C13 C12 1.1(5)
Ru1 N5 C13 C12 178.1(3)
C11 C12 C13 N5 0.8(6)
N4 C7 C14 C19 -3.2(5)
N3 C7 C14 C19 174.2(3)
N4 C7 C14 C15 -177.1(4)
N3 C7 C14 C15 0.3(5)
C19 C14 C15 C16 -1.4(6)
C7 C14 C15 C16 172.5(4)
C14 C15 C16 C17 0.1(6)
C15 C16 C17 C18 1.7(6)
C15 C16 C17 Br1 -178.0(3)
C16 C17 C18 C19 -2.0(6)
Br1 C17 C18 C19 177.7(3)
C17 C18 C19 C14 0.5(6)
C15 C14 C19 C18 1.1(6)
C7 C14 C19 C18 -172.8(4)
C24 N6 C20 C21 -3.4(5)
Ru1 N6 C20 C21 171.7(3)
C24 N6 C20 N7 175.3(3)
Ru1 N6 C20 N7 -9.6(4)
C31 N7 C20 N6 57.0(5)
C25 N7 C20 N6 -140.7(3)
C31 N7 C20 C21 -124.3(4)
C25 N7 C20 C21 38.0(5)
N6 C20 C21 C22 2.6(5)
N7 C20 C21 C22 -176.1(3)
C20 C21 C22 C23 -0.3(6)
C21 C22 C23 C24 -1.0(6)
C20 N6 C24 C23 2.0(5)
Ru1 N6 C24 C23 -173.1(3)
C20 N6 C24 N10 179.1(3)
Ru1 N6 C24 N10 4.0(4)
C22 C23 C24 N6 0.2(5)
C22 C23 C24 N10 -176.8(3)
C38 N10 C24 N6 47.2(4)
C32 N10 C24 N6 -156.9(3)
C38 N10 C24 C23 -135.7(3)
C32 N10 C24 C23 20.2(5)
C31 N7 C25 C26 49.8(4)
C20 N7 C25 C26 -113.4(4)
N7 C25 C26 C27 -60.0(5)
C31 N8 C27 C26 -14.4(7)
C28 N8 C27 C26 175.0(4)
C25 C26 C27 N8 42.9(5)
C31 N8 C28 C29 42.2(5)
C27 N8 C28 C29 -146.5(4)
N8 C28 C29 C30 -57.7(5)
C31 N9 C30 C29 -9.9(5)
Ru1 N9 C30 C29 -175.4(3)
C28 C29 C30 N9 43.3(5)
C30 N9 C31 N8 -10.4(5)
Ru1 N9 C31 N8 155.1(3)
C30 N9 C31 N7 171.2(3)
Ru1 N9 C31 N7 -23.4(4)
C27 N8 C31 N9 -178.1(4)
C28 N8 C31 N9 -7.8(6)
C27 N8 C31 N7 0.4(6)
C28 N8 C31 N7 170.7(4)
C20 N7 C31 N9 -37.4(5)
C25 N7 C31 N9 160.3(3)
C20 N7 C31 N8 144.0(4)
C25 N7 C31 N8 -18.3(5)
C38 N10 C32 C33 58.8(4)
C24 N10 C32 C33 -99.2(4)
N10 C32 C33 C34 -64.7(4)
C38 N11 C34 C33 5.5(5)
C35 N11 C34 C33 -171.2(3)
C32 C33 C34 N11 33.9(5)
C38 N11 C35 C36 -1.1(5)
C34 N11 C35 C36 175.8(3)
N11 C35 C36 C37 39.1(4)
C38 N12 C37 C36 48.1(4)
Ru1 N12 C37 C36 -127.0(3)
C35 C36 C37 N12 -62.4(4)
C37 N12 C38 N11 -8.3(5)
Ru1 N12 C38 N11 166.9(3)
C37 N12 C38 N10 173.2(3)
Ru1 N12 C38 N10 -11.6(4)
C34 N11 C38 N12 166.4(3)
C35 N11 C38 N12 -17.2(5)
C34 N11 C38 N10 -15.1(5)
C35 N11 C38 N10 161.3(3)
C24 N10 C38 N12 -43.4(5)
C32 N10 C38 N12 159.9(3)
C24 N10 C38 N11 138.1(3)
C32 N10 C38 N11 -18.6(4)
